data_4322435
loop_
_publ_author_name
'Justin K. Brask'
'Tristram Chivers'
'Glenn P. A. Yap'

_publ_section_title
;
 Template Effects of Lithium Salts on the Crystallization of
 Diazasulfates: X-ray Structures of {THF.Li2[O2S(NtBu)2]}8.2LiOH.2LiCl and
 {(THF.Li)2[O2S(NtBu)2].(THF)LiCl}2
;
_journal_name_full 'Inorganic Chemistry'
_journal_page_first 5588
_journal_page_last 5592
_journal_paper_doi 10.1021/ic990632q
_journal_volume 38
_journal_year 1999
_chemical_formula_sum 'C40 H84 Cl2 Li6 N4 O10 S2'
_chemical_formula_weight 957.77
_chemical_name_systematic
; 
 ? 
;
_space_group_IT_number 14
_symmetry_cell_setting monoclinic
_symmetry_space_group_name_Hall '-P 2yn'
_symmetry_space_group_name_H-M 'P 1 21/n 1'
_atom_sites_solution_hydrogens geom
_atom_sites_solution_primary direct
_atom_sites_solution_secondary difmap
_audit_creation_method SHELXL-97
_cell_angle_alpha 90.00
_cell_angle_beta 94.613(4)
_cell_angle_gamma 90.00
_cell_formula_units_Z 2
_cell_length_a 11.583(3)
_cell_length_b 17.126(5)
_cell_length_c 13.891(4)
_cell_measurement_reflns_used 'reflections from 60 data frames'
_cell_measurement_temperature 203(2)
_cell_measurement_theta_max 28.29
_cell_measurement_theta_min 1.47
_cell_volume 2746.6(13)
_computing_cell_refinement 'Bruker SMART'
_computing_data_collection 'Bruker SMART'
_computing_data_reduction 'Bruker SHELXTL'
_computing_molecular_graphics 'Bruker SHELXTL'
_computing_publication_material 'Bruker SHELXTL'
_computing_structure_refinement 'SHELXL-97 (Sheldrick, 1997)'
_computing_structure_solution 'SHELXS-97 (Sheldrick, 1990)'
_diffrn_ambient_temperature 203(2)
_diffrn_measured_fraction_theta_full 0.899
_diffrn_measured_fraction_theta_max 0.899
_diffrn_measurement_device_type 'CCD area detector'
_diffrn_measurement_method 'phi and omega scans'
_diffrn_radiation_monochromator graphite
_diffrn_radiation_source 'fine-focus sealed tube'
_diffrn_radiation_type MoK\a
_diffrn_radiation_wavelength 0.71073
_diffrn_reflns_av_R_equivalents 0.0917
_diffrn_reflns_av_sigmaI/netI 0.1586
_diffrn_reflns_limit_h_max 15
_diffrn_reflns_limit_h_min -15
_diffrn_reflns_limit_k_max 22
_diffrn_reflns_limit_k_min 0
_diffrn_reflns_limit_l_max 18
_diffrn_reflns_limit_l_min 0
_diffrn_reflns_number 14903
_diffrn_reflns_theta_full 28.70
_diffrn_reflns_theta_max 28.70
_diffrn_reflns_theta_min 1.89
_diffrn_standards_decay_% <1
_diffrn_standards_number '50 standard frames at start and end'
_exptl_absorpt_coefficient_mu 0.244
_exptl_absorpt_correction_T_max 0.928074
_exptl_absorpt_correction_T_min 0.482199
_exptl_absorpt_correction_type multi-scan
_exptl_absorpt_process_details 'Blessing, Acta Cryst. (1995) A51 33-38.'
_exptl_crystal_colour colourless
_exptl_crystal_density_diffrn 1.158
_exptl_crystal_density_method 'not measured'
_exptl_crystal_description block
_exptl_crystal_F_000 1032
_exptl_crystal_size_max 0.2
_exptl_crystal_size_mid 0.2
_exptl_crystal_size_min 0.2
_refine_diff_density_max 0.297
_refine_diff_density_min -0.394
_refine_diff_density_rms 0.069
_refine_ls_extinction_method none
_refine_ls_goodness_of_fit_ref 1.078
_refine_ls_hydrogen_treatment mixed
_refine_ls_matrix_type full
_refine_ls_number_parameters 289
_refine_ls_number_reflns 6368
_refine_ls_number_restraints 0
_refine_ls_restrained_S_all 1.078
_refine_ls_R_factor_all 0.1510
_refine_ls_R_factor_gt 0.0586
_refine_ls_shift/su_max 0.000
_refine_ls_shift/su_mean 0.000
_refine_ls_structure_factor_coef Fsqd
_refine_ls_weighting_details 'calc w=1/[\s^2^(Fo^2^)+(0.0300P)^2^+0.0000P] where P=(Fo^2^+2Fc^2^)/3'
_refine_ls_weighting_scheme calc
_refine_ls_wR_factor_gt 0.1077
_refine_ls_wR_factor_ref 0.1170
_reflns_number_gt 2642
_reflns_number_total 6368
_reflns_threshold_expression >2sigma(I)
_cod_data_source_file ic990632q_2.cif
_cod_data_source_block tc013
_cod_original_cell_volume 2747(1)
_cod_database_code 4322435

loop_
_symmetry_equiv_pos_as_xyz
'x, y, z'
'-x+1/2, y+1/2, -z+1/2'
'-x, -y, -z'
'x-1/2, -y-1/2, z-1/2'

loop_
_atom_site_label
_atom_site_type_symbol
_atom_site_fract_x
_atom_site_fract_y
_atom_site_fract_z
_atom_site_U_iso_or_equiv
_atom_site_adp_type
_atom_site_occupancy
_atom_site_symmetry_multiplicity
_atom_site_calc_flag
_atom_site_refinement_flags
_atom_site_disorder_assembly
_atom_site_disorder_group
S1 S -0.07699(6) -0.00853(4) 0.32808(5) 0.0303(2) Uani 1 1 d . . .
O1 O -0.10103(15) -0.06564(10) 0.40664(12) 0.0313(5) Uani 1 1 d . . .
O2 O 0.00098(15) 0.05447(10) 0.37307(12) 0.0309(5) Uani 1 1 d . . .
O3 O 0.38577(18) 0.07915(13) 0.56671(16) 0.0557(6) Uani 1 1 d . . .
O4 O -0.01417(19) -0.20947(11) 0.51709(15) 0.0492(6) Uani 1 1 d . . .
O5 O 0.24787(19) 0.06826(14) 0.27039(15) 0.0586(7) Uani 1 1 d . . .
N1 N -0.20179(19) 0.02005(13) 0.29682(15) 0.0321(6) Uani 1 1 d . . .
N2 N 0.00240(19) -0.04219(12) 0.25282(15) 0.0314(6) Uani 1 1 d . . .
Li1 Li 0.1393(4) 0.0018(3) 0.3300(3) 0.0412(13) Uani 1 1 d . . .
Li2 Li 0.2528(4) 0.0142(3) 0.5757(4) 0.0409(13) Uani 1 1 d . . .
Li3 Li 0.0230(4) -0.0985(3) 0.5016(3) 0.0352(13) Uani 1 1 d . . .
C1 C -0.2271(3) 0.08672(18) 0.2313(2) 0.0446(8) Uani 1 1 d . . .
C2 C -0.3550(3) 0.0809(3) 0.2019(3) 0.122(2) Uani 1 1 d . . .
H2A H -0.3707 0.0325 0.1669 0.184 Uiso 1 1 calc R . .
H2B H -0.3787 0.1248 0.1608 0.184 Uiso 1 1 calc R . .
H2C H -0.3978 0.0816 0.2591 0.184 Uiso 1 1 calc R . .
C3 C -0.2026(4) 0.1643(2) 0.2856(3) 0.0894(14) Uani 1 1 d . . .
H3A H -0.2450 0.1654 0.3430 0.134 Uiso 1 1 calc R . .
H3B H -0.2270 0.2076 0.2439 0.134 Uiso 1 1 calc R . .
H3C H -0.1203 0.1686 0.3041 0.134 Uiso 1 1 calc R . .
C4 C -0.1596(3) 0.0888(2) 0.1424(2) 0.0736(12) Uani 1 1 d . . .
H4A H -0.1728 0.0408 0.1061 0.110 Uiso 1 1 calc R . .
H4B H -0.0776 0.0940 0.1618 0.110 Uiso 1 1 calc R . .
H4C H -0.1850 0.1328 0.1023 0.110 Uiso 1 1 calc R . .
C5 C -0.0247(3) -0.11501(17) 0.1985(2) 0.0391(8) Uani 1 1 d . . .
C6 C -0.1525(3) -0.1314(2) 0.1723(2) 0.0638(11) Uani 1 1 d . . .
H6A H -0.1917 -0.1382 0.2308 0.096 Uiso 1 1 calc R . .
H6B H -0.1604 -0.1787 0.1338 0.096 Uiso 1 1 calc R . .
H6C H -0.1868 -0.0879 0.1355 0.096 Uiso 1 1 calc R . .
C7 C 0.0352(3) -0.10547(19) 0.1039(2) 0.0748(12) Uani 1 1 d . . .
H7A H 0.1170 -0.0954 0.1190 0.112 Uiso 1 1 calc R . .
H7B H 0.0005 -0.0620 0.0672 0.112 Uiso 1 1 calc R . .
H7C H 0.0256 -0.1530 0.0661 0.112 Uiso 1 1 calc R . .
C8 C 0.0287(3) -0.18402(19) 0.2545(2) 0.0786(13) Uani 1 1 d . . .
H8A H -0.0082 -0.1902 0.3142 0.118 Uiso 1 1 calc R . .
H8B H 0.1109 -0.1749 0.2689 0.118 Uiso 1 1 calc R . .
H8C H 0.0175 -0.2311 0.2160 0.118 Uiso 1 1 calc R . .
C9 C 0.4225(4) 0.1276(3) 0.6458(3) 0.1058(17) Uani 1 1 d . . .
H9A H 0.4603 0.0960 0.6980 0.127 Uiso 1 1 calc R . .
H9B H 0.3554 0.1537 0.6702 0.127 Uiso 1 1 calc R . .
C10 C 0.5036(4) 0.1859(3) 0.6141(4) 0.1047(17) Uani 1 1 d . . .
H10A H 0.5836 0.1724 0.6363 0.126 Uiso 1 1 calc R . .
H10B H 0.4859 0.2379 0.6384 0.126 Uiso 1 1 calc R . .
C11 C 0.4861(4) 0.1832(2) 0.5066(4) 0.0963(16) Uani 1 1 d . . .
H11A H 0.4282 0.2217 0.4824 0.116 Uiso 1 1 calc R . .
H11B H 0.5588 0.1934 0.4773 0.116 Uiso 1 1 calc R . .
C12 C 0.4451(3) 0.1034(2) 0.4851(2) 0.0665(11) Uani 1 1 d . . .
H12A H 0.3925 0.1026 0.4263 0.080 Uiso 1 1 calc R . .
H12B H 0.5106 0.0686 0.4761 0.080 Uiso 1 1 calc R . .
C13 C -0.1287(3) -0.2314(2) 0.5321(3) 0.0750(12) Uani 1 1 d . . .
H13A H -0.1738 -0.2400 0.4702 0.090 Uiso 1 1 calc R . .
H13B H -0.1667 -0.1907 0.5678 0.090 Uiso 1 1 calc R . .
C14 C -0.1187(5) -0.3052(3) 0.5892(3) 0.1050(17) Uani 1 1 d . . .
H14A H -0.1246 -0.2945 0.6579 0.126 Uiso 1 1 calc R . .
H14B H -0.1801 -0.3419 0.5669 0.126 Uiso 1 1 calc R . .
C15 C -0.0035(5) -0.3376(3) 0.5730(3) 0.1100(18) Uani 1 1 d . . .
H15A H -0.0113 -0.3876 0.5387 0.132 Uiso 1 1 calc R . .
H15B H 0.0423 -0.3458 0.6347 0.132 Uiso 1 1 calc R . .
C16 C 0.0527(3) -0.2783(2) 0.5135(3) 0.0783(12) Uani 1 1 d . . .
H16A H 0.1325 -0.2686 0.5398 0.094 Uiso 1 1 calc R . .
H16B H 0.0540 -0.2965 0.4467 0.094 Uiso 1 1 calc R . .
C17 C 0.2030(4) 0.1332(2) 0.2160(3) 0.0905(14) Uani 1 1 d . . .
H17A H 0.2489 0.1802 0.2319 0.109 Uiso 1 1 calc R . .
H17B H 0.1224 0.1433 0.2289 0.109 Uiso 1 1 calc R . .
C18 C 0.2108(5) 0.1110(4) 0.1145(4) 0.142(2) Uani 1 1 d . . .
H18A H 0.1380 0.0875 0.0879 0.171 Uiso 1 1 calc R . .
H18B H 0.2273 0.1569 0.0757 0.171 Uiso 1 1 calc R . .
C19 C 0.3058(5) 0.0544(3) 0.1146(4) 0.121(2) Uani 1 1 d . . .
H19A H 0.2835 0.0099 0.0728 0.146 Uiso 1 1 calc R . .
H19B H 0.3750 0.0788 0.0917 0.146 Uiso 1 1 calc R . .
C20 C 0.3277(4) 0.0292(3) 0.2145(4) 0.122(2) Uani 1 1 d . . .
H20A H 0.3176 -0.0275 0.2192 0.146 Uiso 1 1 calc R . .
H20B H 0.4073 0.0421 0.2385 0.146 Uiso 1 1 calc R . .
Cl1 Cl 0.22206(6) -0.07946(5) 0.45146(5) 0.0421(2) Uani 1 1 d . . .

loop_
_atom_site_aniso_label
_atom_site_aniso_U_11
_atom_site_aniso_U_22
_atom_site_aniso_U_33
_atom_site_aniso_U_23
_atom_site_aniso_U_13
_atom_site_aniso_U_12
S1 0.0311(4) 0.0326(5) 0.0275(4) -0.0008(4) 0.0030(3) -0.0015(4)
O1 0.0340(12) 0.0326(12) 0.0281(11) 0.0062(9) 0.0076(9) -0.0002(9)
O2 0.0308(12) 0.0304(11) 0.0314(11) -0.0062(9) 0.0028(9) -0.0052(9)
O3 0.0524(15) 0.0674(16) 0.0488(14) -0.0035(13) 0.0144(12) -0.0268(13)
O4 0.0466(15) 0.0330(14) 0.0672(16) -0.0018(11) -0.0005(12) 0.0019(12)
O5 0.0457(15) 0.0798(18) 0.0511(15) 0.0110(14) 0.0091(12) -0.0109(14)
N1 0.0276(14) 0.0381(15) 0.0301(14) 0.0046(11) -0.0002(11) 0.0029(12)
N2 0.0336(15) 0.0303(14) 0.0310(14) -0.0091(11) 0.0070(12) 0.0012(12)
Li1 0.037(3) 0.046(3) 0.042(3) -0.003(3) 0.009(2) 0.003(3)
Li2 0.032(3) 0.045(3) 0.046(3) 0.001(3) 0.007(2) -0.010(3)
Li3 0.037(3) 0.029(3) 0.040(3) -0.006(2) 0.005(3) -0.003(2)
C1 0.046(2) 0.052(2) 0.0359(19) 0.0116(17) 0.0025(17) 0.0085(18)
C2 0.044(3) 0.163(5) 0.154(4) 0.112(4) -0.025(3) 0.000(3)
C3 0.145(4) 0.053(3) 0.068(3) 0.014(2) -0.004(3) 0.028(3)
C4 0.091(3) 0.072(3) 0.060(3) 0.031(2) 0.016(2) 0.018(2)
C5 0.045(2) 0.0349(19) 0.038(2) -0.0077(15) 0.0072(17) -0.0057(16)
C6 0.064(3) 0.057(2) 0.069(3) -0.026(2) 0.003(2) -0.018(2)
C7 0.105(3) 0.066(3) 0.058(3) -0.030(2) 0.036(2) -0.022(2)
C8 0.120(4) 0.039(2) 0.072(3) -0.022(2) -0.019(3) 0.019(2)
C9 0.130(4) 0.120(4) 0.068(3) -0.023(3) 0.007(3) -0.066(4)
C10 0.090(4) 0.075(3) 0.154(5) -0.054(3) 0.040(4) -0.026(3)
C11 0.075(3) 0.061(3) 0.156(5) 0.047(3) 0.030(3) -0.005(2)
C12 0.048(2) 0.099(3) 0.053(2) 0.010(2) 0.0097(19) -0.018(2)
C13 0.057(3) 0.060(3) 0.110(3) 0.004(2) 0.014(2) -0.009(2)
C14 0.151(5) 0.065(3) 0.104(4) 0.011(3) 0.045(4) -0.032(3)
C15 0.182(6) 0.069(3) 0.080(3) 0.023(3) 0.012(4) 0.028(4)
C16 0.082(3) 0.038(2) 0.112(3) -0.007(2) -0.009(3) 0.014(2)
C17 0.091(4) 0.080(3) 0.101(4) 0.030(3) 0.014(3) -0.008(3)
C18 0.116(5) 0.252(8) 0.058(4) 0.048(4) 0.007(3) 0.008(5)
C19 0.150(6) 0.132(5) 0.090(4) -0.014(4) 0.059(4) -0.044(4)
C20 0.060(3) 0.199(6) 0.111(4) 0.033(4) 0.042(3) 0.023(3)
Cl1 0.0345(5) 0.0513(5) 0.0406(5) -0.0032(4) 0.0043(4) 0.0065(4)

loop_
_atom_type_symbol
_atom_type_description
_atom_type_scat_dispersion_real
_atom_type_scat_dispersion_imag
_atom_type_scat_source
C C 0.0033 0.0016 'International Tables Vol C Tables 4.2.6.8 and 6.1.1.4'
H H 0.0000 0.0000 'International Tables Vol C Tables 4.2.6.8 and 6.1.1.4'
Li Li -0.0003 0.0001 'International Tables Vol C Tables 4.2.6.8 and 6.1.1.4'
N N 0.0061 0.0033 'International Tables Vol C Tables 4.2.6.8 and 6.1.1.4'
O O 0.0106 0.0060 'International Tables Vol C Tables 4.2.6.8 and 6.1.1.4'
S S 0.1246 0.1234 'International Tables Vol C Tables 4.2.6.8 and 6.1.1.4'
Cl Cl 0.1484 0.1585 'International Tables Vol C Tables 4.2.6.8 and 6.1.1.4'

loop_
_geom_angle_atom_site_label_1
_geom_angle_atom_site_label_2
_geom_angle_atom_site_label_3
_geom_angle
_geom_angle_site_symmetry_1
_geom_angle_site_symmetry_3
_geom_angle_publ_flag
O1 S1 O2 107.65(10) . . ?
O1 S1 N1 100.64(11) . . ?
O2 S1 N1 113.74(11) . . ?
O1 S1 N2 113.52(11) . . ?
O2 S1 N2 100.17(11) . . ?
N1 S1 N2 120.99(12) . . ?
O1 S1 Li1 106.28(14) . . ?
O2 S1 Li1 51.82(13) . . ?
N1 S1 Li1 152.36(14) . . ?
N2 S1 Li1 52.43(14) . . ?
O1 S1 Li2 52.29(13) . 3_556 ?
O2 S1 Li2 106.83(13) . 3_556 ?
N1 S1 Li2 52.34(14) . 3_556 ?
N2 S1 Li2 152.31(14) . 3_556 ?
Li1 S1 Li2 147.54(16) . 3_556 ?
O1 S1 Li3 33.99(11) . . ?
O2 S1 Li3 81.69(11) . . ?
N1 S1 Li3 132.34(12) . . ?
N2 S1 Li3 97.93(12) . . ?
Li1 S1 Li3 73.04(14) . . ?
Li2 S1 Li3 80.29(15) 3_556 . ?
O1 S1 Li3 82.24(12) . 3_556 ?
O2 S1 Li3 33.11(11) . 3_556 ?
N1 S1 Li3 99.05(12) . 3_556 ?
N2 S1 Li3 130.90(13) . 3_556 ?
Li1 S1 Li3 78.77(14) . 3_556 ?
Li2 S1 Li3 74.55(14) 3_556 3_556 ?
Li3 S1 Li3 68.97(15) . 3_556 ?
S1 O1 Li3 120.44(17) . . ?
S1 O1 Li2 91.07(16) . 3_556 ?
Li3 O1 Li2 130.6(2) . 3_556 ?
S1 O2 Li3 121.70(17) . 3_556 ?
S1 O2 Li1 91.20(17) . . ?
Li3 O2 Li1 129.0(2) 3_556 . ?
C9 O3 C12 108.1(3) . . ?
C9 O3 Li2 118.9(3) . . ?
C12 O3 Li2 131.3(2) . . ?
C16 O4 C13 107.9(3) . . ?
C16 O4 Li3 132.6(3) . . ?
C13 O4 Li3 119.4(2) . . ?
C17 O5 C20 107.8(3) . . ?
C17 O5 Li1 117.8(3) . . ?
C20 O5 Li1 115.5(3) . . ?
C1 N1 S1 123.39(19) . . ?
C1 N1 Li2 135.7(2) . 3_556 ?
S1 N1 Li2 89.68(17) . 3_556 ?
C5 N2 S1 122.85(19) . . ?
C5 N2 Li1 136.2(2) . . ?
S1 N2 Li1 89.21(17) . . ?
O5 Li1 O2 115.7(3) . . ?
O5 Li1 N2 120.7(3) . . ?
O2 Li1 N2 72.84(18) . . ?
O5 Li1 Cl1 114.7(2) . . ?
O2 Li1 Cl1 110.5(2) . . ?
N2 Li1 Cl1 115.3(2) . . ?
O5 Li1 S1 136.1(3) . . ?
O2 Li1 S1 36.97(10) . . ?
N2 Li1 S1 38.36(10) . . ?
Cl1 Li1 S1 108.50(19) . . ?
O5 Li1 Li3 158.6(3) . . ?
O2 Li1 Li3 68.37(16) . . ?
N2 Li1 Li3 80.72(18) . . ?
Cl1 Li1 Li3 48.49(12) . . ?
S1 Li1 Li3 60.49(13) . . ?
O5 Li1 Li3 114.0(2) . 3_556 ?
O2 Li1 Li3 25.27(12) . 3_556 ?
N2 Li1 Li3 95.21(19) . 3_556 ?
Cl1 Li1 Li3 90.57(16) . 3_556 ?
S1 Li1 Li3 57.01(12) . 3_556 ?
Li3 Li1 Li3 59.78(15) . 3_556 ?
O3 Li2 O1 118.2(3) . 3_556 ?
O3 Li2 N1 121.7(3) . 3_556 ?
O1 Li2 N1 72.24(18) 3_556 3_556 ?
O3 Li2 Cl1 115.0(2) . . ?
O1 Li2 Cl1 107.8(2) 3_556 . ?
N1 Li2 Cl1 114.2(2) 3_556 . ?
O3 Li2 S1 138.2(3) . 3_556 ?
O1 Li2 S1 36.64(9) 3_556 3_556 ?
N1 Li2 S1 37.98(10) 3_556 3_556 ?
Cl1 Li2 S1 106.24(18) . 3_556 ?
O3 Li2 Li3 158.6(2) . . ?
O1 Li2 Li3 67.05(16) 3_556 . ?
N1 Li2 Li3 79.66(17) 3_556 . ?
Cl1 Li2 Li3 47.23(12) . . ?
S1 Li2 Li3 59.37(12) 3_556 . ?
O2 Li3 O1 110.1(2) 3_556 . ?
O2 Li3 O4 103.2(2) 3_556 . ?
O1 Li3 O4 101.4(2) . . ?
O2 Li3 Cl1 113.9(2) 3_556 . ?
O1 Li3 Cl1 115.0(2) . . ?
O4 Li3 Cl1 112.0(2) . . ?
O2 Li3 S1 116.5(2) 3_556 . ?
O1 Li3 S1 25.57(9) . . ?
O4 Li3 S1 120.6(2) . . ?
Cl1 Li3 S1 90.84(14) . . ?
O2 Li3 S1 25.19(8) 3_556 3_556 ?
O1 Li3 S1 116.7(2) . 3_556 ?
O4 Li3 S1 122.3(2) . 3_556 ?
Cl1 Li3 S1 90.10(14) . 3_556 ?
S1 Li3 S1 111.03(15) . 3_556 ?
O2 Li3 Li1 122.8(2) 3_556 . ?
O1 Li3 Li1 71.61(17) . . ?
O4 Li3 Li1 133.3(2) . . ?
Cl1 Li3 Li1 44.71(11) . . ?
S1 Li3 Li1 46.48(11) . . ?
S1 Li3 Li1 100.31(15) 3_556 . ?
O2 Li3 Li2 70.77(17) 3_556 . ?
O1 Li3 Li2 124.0(2) . . ?
O4 Li3 Li2 133.9(2) . . ?
Cl1 Li3 Li2 44.31(11) . . ?
S1 Li3 Li2 101.21(15) . . ?
S1 Li3 Li2 46.07(11) 3_556 . ?
Li1 Li3 Li2 64.35(14) . . ?
O2 Li3 Li3 66.04(16) 3_556 3_556 ?
O1 Li3 Li3 66.51(17) . 3_556 ?
O4 Li3 Li3 157.2(3) . 3_556 ?
Cl1 Li3 Li3 90.83(19) . 3_556 ?
S1 Li3 Li3 55.60(14) . 3_556 ?
S1 Li3 Li3 55.43(13) 3_556 3_556 ?
Li1 Li3 Li3 63.30(17) . 3_556 ?
Li2 Li3 Li3 63.78(16) . 3_556 ?
O2 Li3 Li1 25.76(12) 3_556 3_556 ?
O1 Li3 Li1 84.86(18) . 3_556 ?
O4 Li3 Li1 104.4(2) . 3_556 ?
Cl1 Li3 Li1 132.88(18) . 3_556 ?
S1 Li3 Li1 95.71(15) . 3_556 ?
S1 Li3 Li1 44.22(10) 3_556 3_556 ?
Li1 Li3 Li1 120.22(15) . 3_556 ?
Li2 Li3 Li1 88.77(16) . 3_556 ?
Li3 Li3 Li1 56.92(15) 3_556 3_556 ?
N1 C1 C2 104.9(3) . . ?
N1 C1 C4 115.5(3) . . ?
C2 C1 C4 110.0(3) . . ?
N1 C1 C3 110.2(2) . . ?
C2 C1 C3 109.1(3) . . ?
C4 C1 C3 107.0(3) . . ?
N2 C5 C8 109.5(2) . . ?
N2 C5 C6 116.1(2) . . ?
C8 C5 C6 109.1(3) . . ?
N2 C5 C7 104.7(2) . . ?
C8 C5 C7 109.0(3) . . ?
C6 C5 C7 108.1(3) . . ?
O3 C9 C10 109.1(3) . . ?
C9 C10 C11 103.9(4) . . ?
C12 C11 C10 104.3(3) . . ?
O3 C12 C11 106.1(3) . . ?
O4 C13 C14 105.7(3) . . ?
C15 C14 C13 105.6(4) . . ?
C14 C15 C16 105.5(3) . . ?
O4 C16 C15 106.5(3) . . ?
O5 C17 C18 105.0(4) . . ?
C19 C18 C17 105.9(4) . . ?
C20 C19 C18 105.7(4) . . ?
O5 C20 C19 108.0(4) . . ?
Li1 Cl1 Li2 98.76(18) . . ?
Li1 Cl1 Li3 86.80(16) . . ?
Li2 Cl1 Li3 88.46(16) . . ?

loop_
_geom_bond_atom_site_label_1
_geom_bond_atom_site_label_2
_geom_bond_distance
_geom_bond_site_symmetry_2
_geom_bond_publ_flag
S1 O1 1.5080(17) . ?
S1 O2 1.5098(17) . ?
S1 N1 1.555(2) . ?
S1 N2 1.558(2) . ?
S1 Li1 2.510(5) . ?
S1 Li2 2.526(5) 3_556 ?
S1 Li3 3.012(5) . ?
S1 Li3 3.018(5) 3_556 ?
O1 Li3 1.953(5) . ?
O1 Li2 1.999(5) 3_556 ?
O2 Li3 1.938(5) 3_556 ?
O2 Li1 1.973(5) . ?
O3 C9 1.414(4) . ?
O3 C12 1.433(3) . ?
O3 Li2 1.911(5) . ?
O4 C16 1.413(3) . ?
O4 C13 1.410(4) . ?
O4 Li3 1.965(5) . ?
O5 C17 1.420(4) . ?
O5 C20 1.421(4) . ?
O5 Li1 1.931(5) . ?
N1 C1 1.475(3) . ?
N1 Li2 2.000(5) 3_556 ?
N2 C5 1.478(3) . ?
N2 Li1 1.989(5) . ?
Li1 Cl1 2.333(5) . ?
Li1 Li3 3.311(7) . ?
Li1 Li3 3.530(7) 3_556 ?
Li2 O1 1.999(5) 3_556 ?
Li2 N1 2.000(5) 3_556 ?
Li2 Cl1 2.362(5) . ?
Li2 S1 2.526(5) 3_556 ?
Li2 Li3 3.381(7) . ?
Li3 O2 1.938(5) 3_556 ?
Li3 Cl1 2.483(5) . ?
Li3 S1 3.018(5) 3_556 ?
Li3 Li3 3.414(9) 3_556 ?
Li3 Li1 3.530(7) 3_556 ?
C1 C2 1.507(4) . ?
C1 C4 1.515(4) . ?
C1 C3 1.543(4) . ?
C5 C8 1.519(4) . ?
C5 C6 1.522(4) . ?
C5 C7 1.543(4) . ?
C9 C10 1.463(5) . ?
C10 C11 1.492(6) . ?
C11 C12 1.470(5) . ?
C13 C14 1.492(5) . ?
C14 C15 1.479(6) . ?
C15 C16 1.492(5) . ?
C17 C18 1.470(6) . ?
C18 C19 1.466(6) . ?
C19 C20 1.456(6) . ?
